data_7237091
loop_
_publ_author_name
'Shen, Ruwei'
'Zhang, Ming'
'Xiao, Jing'
'Dong, Chao'
'Han, Li-Biao'

_publ_section_title
;
 Ph3P-mediated highly selective C(\a)--P coupling of quinone monoacetals
 with R2P(O)H: convenient and practical synthesis of ortho-phosphinyl
 phenols
;
_journal_issue 22
_journal_name_full 'Green Chemistry'
_journal_page_first 5111
_journal_paper_doi 10.1039/C8GC02918K
_journal_volume 20
_journal_year 2018
_chemical_formula_moiety 'C21 H21 O3 P'
_chemical_formula_sum 'C21 H21 O3 P'
_chemical_formula_weight 352.35
_space_group_crystal_system orthorhombic
_space_group_IT_number 41
_space_group_name_Hall 'A 2 -2ab'
_space_group_name_H-M_alt 'A e a 2'
_atom_sites_solution_hydrogens geom
_audit_creation_method SHELXL-2014/7
_audit_update_record
;
2018-04-28 deposited with the CCDC.
2018-10-16 downloaded from the CCDC.
;
_cell_angle_alpha 90
_cell_angle_beta 90
_cell_angle_gamma 90
_cell_formula_units_Z 8
_cell_length_a 32.26(3)
_cell_length_b 16.224(15)
_cell_length_c 7.120(7)
_cell_measurement_reflns_used 2645
_cell_measurement_temperature 296(2)
_cell_measurement_theta_max 25.242
_cell_measurement_theta_min 2.25
_cell_volume 3727(6)
_computing_structure_refinement 'SHELXL-2014/7 (Sheldrick, 2014)'
_diffrn_ambient_temperature 296(2)
_diffrn_measured_fraction_theta_full 1.000
_diffrn_measured_fraction_theta_max 0.946
_diffrn_measurement_device_type 'Bruker Apex2 CCD'
_diffrn_measurement_method '\w scans'
_diffrn_radiation_type MoK\a
_diffrn_radiation_wavelength 0.71073
_diffrn_reflns_av_R_equivalents 0.0260
_diffrn_reflns_av_unetI/netI 0.0260
_diffrn_reflns_Laue_measured_fraction_full 1.000
_diffrn_reflns_Laue_measured_fraction_max 0.946
_diffrn_reflns_limit_h_max 38
_diffrn_reflns_limit_h_min -39
_diffrn_reflns_limit_k_max 17
_diffrn_reflns_limit_k_min -20
_diffrn_reflns_limit_l_max 8
_diffrn_reflns_limit_l_min -8
_diffrn_reflns_number 13479
_diffrn_reflns_point_group_measured_fraction_full 0.962
_diffrn_reflns_point_group_measured_fraction_max 0.884
_diffrn_reflns_theta_full 25.242
_diffrn_reflns_theta_max 26.848
_diffrn_reflns_theta_min 1.262
_exptl_absorpt_coefficient_mu 0.164
_exptl_absorpt_correction_T_max 0.985
_exptl_absorpt_correction_T_min 0.901
_exptl_absorpt_correction_type multi-scan
_exptl_absorpt_process_details '(SADABS; Sheldrick, 2014)'
_exptl_crystal_colour White
_exptl_crystal_density_diffrn 1.256
_exptl_crystal_density_method 'not measured'
_exptl_crystal_description Block
_exptl_crystal_F_000 1488
_exptl_crystal_size_max 0.20
_exptl_crystal_size_mid 0.18
_exptl_crystal_size_min 0.15
_refine_diff_density_max 0.217
_refine_diff_density_min -0.199
_refine_diff_density_rms 0.033
_refine_ls_abs_structure_details
;
 Flack x determined using 1285 quotients [(I+)-(I-)]/[(I+)+(I-)]
 (Parsons, Flack and Wagner, Acta Cryst. B69 (2013) 249-259).
;
_refine_ls_abs_structure_Flack 0.03(3)
_refine_ls_extinction_method none
_refine_ls_goodness_of_fit_ref 1.049
_refine_ls_hydrogen_treatment constr
_refine_ls_matrix_type full
_refine_ls_number_parameters 226
_refine_ls_number_reflns 3537
_refine_ls_number_restraints 1
_refine_ls_restrained_S_all 1.049
_refine_ls_R_factor_all 0.0355
_refine_ls_R_factor_gt 0.0325
_refine_ls_shift/su_max 0.001
_refine_ls_shift/su_mean 0.000
_refine_ls_structure_factor_coef Fsqd
_refine_ls_weighting_details 'w=1/[\s^2^(Fo^2^)+(0.0504P)^2^+0.6507P] where P=(Fo^2^+2Fc^2^)/3'
_refine_ls_weighting_scheme calc
_refine_ls_wR_factor_gt 0.0835
_refine_ls_wR_factor_ref 0.0851
_reflns_Friedel_coverage 0.725
_reflns_Friedel_fraction_full 0.916
_reflns_Friedel_fraction_max 0.812
_reflns_number_gt 3302
_reflns_number_total 3537
_reflns_threshold_expression 'I > 2\s(I)'
_cod_data_source_file c8gc02918k2.cif
_cod_data_source_block 1_CCDC1
_cod_original_cell_volume 3726(6)
_cod_original_sg_symbol_Hall 'A 2 -2ac'
_cod_original_sg_symbol_H-M 'A b a 2'
_cod_database_code 7237091
_shelx_shelxl_version_number 2014/7
_shelx_space_group_comment
;
The symmetry employed for this shelxl refinement is uniquely defined
by the following loop, which should always be used as a source of
symmetry information in preference to the above space-group names.
They are only intended as comments.
;

loop_
_space_group_symop_operation_xyz
'x, y, z'
'-x, -y, z'
'x+1/2, -y+1/2, z'
'-x+1/2, y+1/2, z'
'x, y+1/2, z+1/2'
'-x, -y+1/2, z+1/2'
'x+1/2, -y+1, z+1/2'
'-x+1/2, y+1, z+1/2'

loop_
_atom_site_label
_atom_site_type_symbol
_atom_site_fract_x
_atom_site_fract_y
_atom_site_fract_z
_atom_site_U_iso_or_equiv
_atom_site_adp_type
_atom_site_occupancy
_atom_site_site_symmetry_order
_atom_site_calc_flag
_atom_site_refinement_flags_posn
_atom_site_refinement_flags_adp
C1 C 0.42012(7) 0.80731(14) 0.6027(3) 0.0300(5) Uani 1 1 d . .
C2 C 0.45520(7) 0.83902(16) 0.5102(4) 0.0373(6) Uani 1 1 d . .
H2A H 0.4556 0.8424 0.3798 0.045 Uiso 1 1 calc R U
C3 C 0.48932(8) 0.86536(19) 0.6136(4) 0.0481(7) Uani 1 1 d . .
C4 C 0.48805(9) 0.8603(2) 0.8080(5) 0.0533(8) Uani 1 1 d . .
H4A H 0.5106 0.8785 0.8778 0.064 Uiso 1 1 calc R U
C5 C 0.45396(8) 0.82894(18) 0.8993(4) 0.0444(7) Uani 1 1 d . .
H5A H 0.4539 0.8257 1.0297 0.053 Uiso 1 1 calc R U
C6 C 0.41949(7) 0.80194(15) 0.7980(4) 0.0328(5) Uani 1 1 d . .
C7 C 0.37621(7) 0.65797(15) 0.4954(4) 0.0347(6) Uani 1 1 d . .
C8 C 0.35591(8) 0.62200(16) 0.6476(4) 0.0426(6) Uani 1 1 d . .
H8A H 0.3415 0.6548 0.7325 0.051 Uiso 1 1 calc R U
C9 C 0.35721(9) 0.53729(18) 0.6724(5) 0.0558(8) Uani 1 1 d . .
H9A H 0.3432 0.5131 0.7724 0.067 Uiso 1 1 calc R U
C10 C 0.37950(11) 0.4886(2) 0.5477(6) 0.0641(10) Uani 1 1 d . .
H10A H 0.3808 0.4319 0.5657 0.077 Uiso 1 1 calc R U
C11 C 0.39967(10) 0.52390(18) 0.3980(5) 0.0598(10) Uani 1 1 d . .
H11A H 0.4147 0.4911 0.3153 0.072 Uiso 1 1 calc R U
C12 C 0.39771(9) 0.60781(17) 0.3703(5) 0.0453(7) Uani 1 1 d . .
H12A H 0.4109 0.6312 0.2670 0.054 Uiso 1 1 calc R U
C13 C 0.33004(7) 0.81347(15) 0.5239(4) 0.0308(5) Uani 1 1 d . .
C14 C 0.32910(8) 0.89456(16) 0.5870(4) 0.0381(6) Uani 1 1 d . .
H14A H 0.3538 0.9232 0.6050 0.046 Uiso 1 1 calc R U
C15 C 0.29096(8) 0.93331(18) 0.6237(4) 0.0458(7) Uani 1 1 d . .
C16 C 0.25472(8) 0.88848(19) 0.5961(4) 0.0485(7) Uani 1 1 d . .
H16A H 0.2294 0.9136 0.6209 0.058 Uiso 1 1 calc R U
C17 C 0.25497(8) 0.80777(18) 0.5331(4) 0.0414(6) Uani 1 1 d . .
C18 C 0.29324(8) 0.77055(16) 0.4968(3) 0.0366(6) Uani 1 1 d . .
H18A H 0.2941 0.7164 0.4541 0.044 Uiso 1 1 calc R U
C19 C 0.52914(11) 0.8960(2) 0.3379(6) 0.0678(10) Uani 1 1 d . .
H19A H 0.5553 0.9197 0.3034 0.102 Uiso 1 1 calc R U
H19B H 0.5278 0.8401 0.2937 0.102 Uiso 1 1 calc R U
H19C H 0.5071 0.9274 0.2825 0.102 Uiso 1 1 calc R U
C20 C 0.28928(11) 1.0211(2) 0.6932(7) 0.0743(10) Uani 1 1 d . .
H20A H 0.3169 1.0424 0.7041 0.111 Uiso 1 1 calc R U
H20B H 0.2738 1.0541 0.6059 0.111 Uiso 1 1 calc R U
H20C H 0.2760 1.0226 0.8138 0.111 Uiso 1 1 calc R U
C21 C 0.21491(9) 0.7611(2) 0.5024(5) 0.0609(9) Uani 1 1 d . .
H21A H 0.2210 0.7064 0.4589 0.091 Uiso 1 1 calc R U
H21B H 0.1999 0.7580 0.6186 0.091 Uiso 1 1 calc R U
H21C H 0.1984 0.7892 0.4103 0.091 Uiso 1 1 calc R U
O1 O 0.38917(6) 0.78583(12) 0.2524(3) 0.0423(5) Uani 1 1 d . .
O2 O 0.38529(6) 0.76988(12) 0.8821(3) 0.0418(5) Uani 1 1 d . .
H2B H 0.3872 0.7754 0.9962 0.063 Uiso 1 1 calc R U
O3 O 0.52500(6) 0.89693(18) 0.5359(4) 0.0747(8) Uani 1 1 d . .
P1 P 0.37897(2) 0.76806(4) 0.45333(9) 0.02926(16) Uani 1 1 d . .

loop_
_atom_site_aniso_label
_atom_site_aniso_U_11
_atom_site_aniso_U_22
_atom_site_aniso_U_33
_atom_site_aniso_U_23
_atom_site_aniso_U_13
_atom_site_aniso_U_12
C1 0.0289(11) 0.0357(13) 0.0253(12) -0.0023(10) -0.0005(9) 0.0000(9)
C2 0.0338(12) 0.0499(15) 0.0280(14) 0.0005(11) 0.0019(10) -0.0033(11)
C3 0.0326(13) 0.0637(19) 0.0480(19) -0.0022(14) 0.0047(12) -0.0080(12)
C4 0.0341(14) 0.081(2) 0.0452(18) -0.0102(16) -0.0074(12) -0.0102(14)
C5 0.0389(14) 0.0661(18) 0.0282(15) -0.0067(12) -0.0046(10) -0.0001(13)
C6 0.0341(12) 0.0383(13) 0.0261(13) -0.0039(10) 0.0009(10) 0.0040(10)
C7 0.0330(11) 0.0351(12) 0.0361(18) -0.0034(11) -0.0008(10) -0.0040(10)
C8 0.0492(15) 0.0391(14) 0.0397(16) 0.0006(12) 0.0031(12) -0.0013(11)
C9 0.0631(18) 0.0475(17) 0.057(2) 0.0079(17) -0.0016(16) -0.0094(14)
C10 0.068(2) 0.0334(16) 0.090(3) -0.0054(17) -0.0070(19) 0.0000(14)
C11 0.0545(18) 0.0444(17) 0.080(3) -0.0186(16) 0.0025(16) 0.0048(14)
C12 0.0403(14) 0.0493(16) 0.0464(16) -0.0103(14) 0.0043(12) -0.0017(12)
C13 0.0317(11) 0.0390(13) 0.0217(11) 0.0034(10) -0.0011(9) 0.0023(10)
C14 0.0402(13) 0.0396(14) 0.0344(15) -0.0001(11) -0.0053(11) 0.0010(11)
C15 0.0505(15) 0.0478(16) 0.0391(17) 0.0012(13) -0.0022(12) 0.0125(13)
C16 0.0361(14) 0.070(2) 0.0390(16) 0.0062(15) -0.0007(12) 0.0165(12)
C17 0.0340(12) 0.0641(18) 0.0261(12) 0.0099(13) -0.0050(10) -0.0031(12)
C18 0.0376(13) 0.0466(14) 0.0255(15) 0.0015(11) -0.0032(9) -0.0010(11)
C19 0.0514(18) 0.077(2) 0.075(3) 0.014(2) 0.0240(18) -0.0036(17)
C20 0.079(2) 0.057(2) 0.087(3) -0.013(2) 0.002(2) 0.0251(17)
C21 0.0387(14) 0.102(3) 0.042(2) 0.0094(17) -0.0042(12) -0.0156(15)
O1 0.0456(10) 0.0572(12) 0.0241(10) 0.0013(8) 0.0007(8) -0.0059(9)
O2 0.0397(10) 0.0637(13) 0.0219(10) -0.0028(9) 0.0015(7) -0.0100(8)
O3 0.0410(11) 0.126(2) 0.0570(15) 0.0011(15) 0.0062(11) -0.0354(13)
P1 0.0311(3) 0.0366(3) 0.0201(3) -0.0009(3) 0.0006(3) -0.0021(2)

loop_
_atom_type_symbol
_atom_type_description
_atom_type_scat_dispersion_real
_atom_type_scat_dispersion_imag
_atom_type_scat_source
C C 0.0033 0.0016 'International Tables Vol C Tables 4.2.6.8 and 6.1.1.4'
H H 0.0000 0.0000 'International Tables Vol C Tables 4.2.6.8 and 6.1.1.4'
O O 0.0106 0.0060 'International Tables Vol C Tables 4.2.6.8 and 6.1.1.4'
P P 0.1023 0.0942 'International Tables Vol C Tables 4.2.6.8 and 6.1.1.4'

loop_
_geom_angle_atom_site_label_1
_geom_angle_atom_site_label_2
_geom_angle_atom_site_label_3
_geom_angle
C6 C1 C2 120.1(2)
C6 C1 P1 123.49(19)
C2 C1 P1 116.2(2)
C3 C2 C1 120.1(3)
O3 C3 C4 116.6(3)
O3 C3 C2 124.3(3)
C4 C3 C2 119.1(3)
C5 C4 C3 121.1(3)
C4 C5 C6 120.6(3)
O2 C6 C1 118.4(2)
O2 C6 C5 122.6(2)
C1 C6 C5 119.0(2)
C12 C7 C8 119.1(3)
C12 C7 P1 116.5(2)
C8 C7 P1 124.3(2)
C9 C8 C7 120.0(3)
C8 C9 C10 119.8(3)
C11 C10 C9 120.3(3)
C10 C11 C12 120.1(3)
C11 C12 C7 120.6(3)
C18 C13 C14 120.0(2)
C18 C13 P1 120.1(2)
C14 C13 P1 119.54(18)
C13 C14 C15 120.1(2)
C16 C15 C14 118.4(3)
C16 C15 C20 120.7(3)
C14 C15 C20 121.0(3)
C17 C16 C15 122.4(2)
C16 C17 C18 118.3(2)
C16 C17 C21 121.0(3)
C18 C17 C21 120.7(3)
C13 C18 C17 120.8(2)
C3 O3 C19 118.3(3)
O1 P1 C13 112.23(11)
O1 P1 C7 111.02(11)
C13 P1 C7 108.16(12)
O1 P1 C1 109.36(12)
C13 P1 C1 109.36(13)
C7 P1 C1 106.53(11)

loop_
_geom_bond_atom_site_label_1
_geom_bond_atom_site_label_2
_geom_bond_distance
C1 C6 1.394(4)
C1 C2 1.407(3)
C1 P1 1.816(3)
C2 C3 1.391(4)
C3 O3 1.376(3)
C3 C4 1.388(5)
C4 C5 1.375(4)
C5 C6 1.396(4)
C6 O2 1.359(3)
C7 C12 1.392(4)
C7 C8 1.394(4)
C7 P1 1.813(3)
C8 C9 1.386(4)
C9 C10 1.388(5)
C10 C11 1.374(5)
C11 C12 1.377(4)
C13 C18 1.390(4)
C13 C14 1.390(4)
C13 P1 1.813(3)
C14 C15 1.406(4)
C15 C16 1.391(4)
C15 C20 1.508(5)
C16 C17 1.384(4)
C17 C18 1.399(4)
C17 C21 1.514(4)
C19 O3 1.416(5)
O1 P1 1.496(2)
